data_7028254
loop_
_publ_author_name
'Bezuidenhout, Daniela I.'
'van der Westhuizen, Belinda'
'Rosenthal, Amos J.'
'W\"orle, Michael'
'Liles, David C.'
'Fern\'andez, Israel'

_publ_section_title
;
 Fischer-type gold(I) carbene complexes stabilized by aurophilic
 interactions.
;
_journal_issue 2
_journal_name_full 'Dalton transactions (Cambridge, England : 2003)'
_journal_page_first 398
_journal_page_last 401
_journal_paper_doi 10.1039/c3dt52961d
_journal_volume 43
_journal_year 2014
_chemical_formula_moiety 'C6 H6 Au1 Cl1 O2 '
_chemical_formula_sum 'C6 H6 Au Cl O2'
_chemical_formula_weight 342.53
_chemical_name_common '(methoxy(furan-2-yl)methylidene) gold(I) chloride'
_chemical_name_systematic '(methoxy(furan-2-yl)methylidene) gold(I) chloride'
_space_group_IT_number 61
_symmetry_cell_setting orthorhombic
_symmetry_Int_Tables_number 61
_symmetry_space_group_name_Hall '-P 2ac 2ab'
_symmetry_space_group_name_H-M 'P b c a'
_atom_sites_solution_hydrogens geom
_atom_sites_solution_primary direct
_atom_sites_solution_secondary difmap
_audit_creation_method SHELXL-97
_cell_angle_alpha 90.00
_cell_angle_beta 90.00
_cell_angle_gamma 90.00
_cell_formula_units_Z 8
_cell_length_a 11.6474(6)
_cell_length_b 6.5160(3)
_cell_length_c 19.9970(10)
_cell_measurement_reflns_used 8224
_cell_measurement_temperature 100(2)
_cell_measurement_theta_max 30.39
_cell_measurement_theta_min 2.68
_cell_volume 1517.66(13)
_computing_cell_refinement 'Bruker SAINT'
_computing_data_collection 'Bruker APEX2'
_computing_data_reduction 'Bruker SAINT'
_computing_molecular_graphics 'Ortep 3v2'
_computing_publication_material 'Ortep 3v2'
_computing_structure_refinement 'SHELXL-97 (Sheldrick, 1997)'
_computing_structure_solution 'SHELXS-97 (Sheldrick, 1990)'
_diffrn_ambient_temperature 100(2)
_diffrn_measured_fraction_theta_full 0.973
_diffrn_measured_fraction_theta_max 0.973
_diffrn_measurement_device_type 'Bruker APEX-II CCD'
_diffrn_measurement_method '\f and \w scans'
_diffrn_radiation_monochromator graphite
_diffrn_radiation_probe x-ray
_diffrn_radiation_type MoK\a
_diffrn_radiation_wavelength 0.71073
_diffrn_reflns_av_R_equivalents 0.0356
_diffrn_reflns_av_sigmaI/netI 0.0209
_diffrn_reflns_limit_h_max 16
_diffrn_reflns_limit_h_min -16
_diffrn_reflns_limit_k_max 9
_diffrn_reflns_limit_k_min -9
_diffrn_reflns_limit_l_max 27
_diffrn_reflns_limit_l_min -28
_diffrn_reflns_number 21813
_diffrn_reflns_theta_full 30.52
_diffrn_reflns_theta_max 30.52
_diffrn_reflns_theta_min 2.04
_diffrn_source 'fine-focus sealed tube'
_exptl_absorpt_coefficient_mu 19.670
_exptl_absorpt_correction_T_max 0.9525
_exptl_absorpt_correction_T_min 0.5785
_exptl_absorpt_correction_type empirical
_exptl_absorpt_process_details 'SADABS-2008/1 - Bruker AXS area detector scaling and absorption correction'
_exptl_crystal_colour Red
_exptl_crystal_density_diffrn 2.998
_exptl_crystal_density_method 'not measured'
_exptl_crystal_description Needles
_exptl_crystal_F_000 1232
_exptl_crystal_recrystallization_method 'DCM solution layered with hexane at 0C'
_exptl_crystal_size_max 0.25
_exptl_crystal_size_mid 0.05
_exptl_crystal_size_min 0.02
_refine_diff_density_max 0.745
_refine_diff_density_min -0.868
_refine_diff_density_rms 0.148
_refine_ls_extinction_method none
_refine_ls_goodness_of_fit_ref 1.051
_refine_ls_hydrogen_treatment constr
_refine_ls_matrix_type full
_refine_ls_number_parameters 92
_refine_ls_number_reflns 2255
_refine_ls_number_restraints 0
_refine_ls_restrained_S_all 1.051
_refine_ls_R_factor_all 0.0249
_refine_ls_R_factor_gt 0.0169
_refine_ls_shift/su_max 0.002
_refine_ls_shift/su_mean 0.000
_refine_ls_structure_factor_coef Fsqd
_refine_ls_weighting_details 'calc w=1/[\s^2^(Fo^2^)+(0.0048P)^2^+2.2019P] where P=(Fo^2^+2Fc^2^)/3'
_refine_ls_weighting_scheme calc
_refine_ls_wR_factor_gt 0.0262
_refine_ls_wR_factor_ref 0.0278
_reflns_number_gt 1923
_reflns_number_total 2255
_reflns_threshold_expression >2sigma(I)
_cod_data_source_file c3dt52961d.txt
_cod_data_source_block sadpbca
_cod_original_formula_sum 'C6 H6 Au1 Cl1 O2 '
_cod_database_code 7028254

loop_
_symmetry_equiv_pos_as_xyz
'x, y, z'
'-x+1/2, -y, z+1/2'
'-x, y+1/2, -z+1/2'
'x+1/2, -y+1/2, -z'
'-x, -y, -z'
'x-1/2, y, -z-1/2'
'x, -y-1/2, z-1/2'
'-x-1/2, y-1/2, z'

loop_
_atom_site_label
_atom_site_type_symbol
_atom_site_fract_x
_atom_site_fract_y
_atom_site_fract_z
_atom_site_U_iso_or_equiv
_atom_site_adp_type
_atom_site_occupancy
_atom_site_symmetry_multiplicity
_atom_site_calc_flag
_atom_site_refinement_flags
Au1 Au 0.774419(9) 0.525502(13) 0.472237(5) 0.01409(3) Uani 1 1 d .
Cl1 Cl 0.85250(6) 0.44668(10) 0.57439(4) 0.02178(15) Uani 1 1 d .
O1 O 0.60138(16) 0.6134(3) 0.36917(9) 0.0155(4) Uani 1 1 d .
C2 C 0.7820(2) 0.6338(4) 0.32751(13) 0.0139(5) Uani 1 1 d .
C1 C 0.7104(2) 0.5953(4) 0.38370(14) 0.0148(5) Uani 1 1 d .
C6 C 0.5186(3) 0.5732(5) 0.42149(15) 0.0227(6) Uani 1 1 d .
H6A H 0.5313 0.4354 0.4397 0.034 Uiso 1 1 calc R
H6B H 0.4408 0.5820 0.4030 0.034 Uiso 1 1 calc R
H6C H 0.5275 0.6750 0.4572 0.034 Uiso 1 1 calc R
O2 O 0.73382(17) 0.6864(3) 0.26677(9) 0.0176(4) Uani 1 1 d .
C3 C 0.8993(2) 0.6280(4) 0.32164(15) 0.0169(6) Uani 1 1 d .
H3 H 0.9528 0.5944 0.3558 0.020 Uiso 1 1 calc R
C5 C 0.8231(3) 0.7146(4) 0.22453(15) 0.0212(6) Uani 1 1 d .
H5 H 0.8155 0.7532 0.1789 0.025 Uiso 1 1 calc R
C4 C 0.9247(3) 0.6811(4) 0.25550(16) 0.0216(6) Uani 1 1 d .
H4 H 0.9989 0.6915 0.2361 0.026 Uiso 1 1 calc R

loop_
_atom_site_aniso_label
_atom_site_aniso_U_11
_atom_site_aniso_U_22
_atom_site_aniso_U_33
_atom_site_aniso_U_23
_atom_site_aniso_U_13
_atom_site_aniso_U_12
Au1 0.01715(5) 0.01538(4) 0.00974(6) -0.00051(4) -0.00160(4) 0.00100(4)
Cl1 0.0261(4) 0.0255(3) 0.0138(4) 0.0004(3) -0.0063(3) 0.0017(3)
O1 0.0117(10) 0.0226(9) 0.0123(10) 0.0016(7) 0.0007(8) -0.0006(7)
C2 0.0171(14) 0.0147(11) 0.0098(13) -0.0017(9) -0.0027(11) 0.0015(10)
C1 0.0168(15) 0.0112(10) 0.0163(14) -0.0025(9) -0.0015(11) 0.0005(9)
C6 0.0201(15) 0.0343(15) 0.0137(16) 0.0050(12) 0.0057(12) -0.0014(12)
O2 0.0204(11) 0.0221(9) 0.0103(10) 0.0019(7) -0.0001(8) 0.0014(8)
C3 0.0151(14) 0.0185(12) 0.0171(16) -0.0019(10) 0.0002(11) 0.0016(10)
C5 0.0300(16) 0.0219(13) 0.0118(16) 0.0018(11) 0.0063(14) -0.0005(11)
C4 0.0197(16) 0.0237(13) 0.0213(17) -0.0027(12) 0.0081(12) -0.0013(11)

loop_
_atom_type_symbol
_atom_type_description
_atom_type_scat_dispersion_real
_atom_type_scat_dispersion_imag
_atom_type_scat_source
C C 0.0033 0.0016 'International Tables Vol C Tables 4.2.6.8 and 6.1.1.4'
H H 0.0000 0.0000 'International Tables Vol C Tables 4.2.6.8 and 6.1.1.4'
O O 0.0106 0.0060 'International Tables Vol C Tables 4.2.6.8 and 6.1.1.4'
Cl Cl 0.1484 0.1585 'International Tables Vol C Tables 4.2.6.8 and 6.1.1.4'
Au Au -2.0133 8.8022 'International Tables Vol C Tables 4.2.6.8 and 6.1.1.4'

loop_
_geom_angle_atom_site_label_1
_geom_angle_atom_site_label_2
_geom_angle_atom_site_label_3
_geom_angle
_geom_angle_site_symmetry_1
_geom_angle_site_symmetry_3
C1 Au1 Cl1 178.81(8) . .
C1 Au1 Au1 99.31(7) . 8_755
Cl1 Au1 Au1 81.237(17) . 8_755
C1 Au1 Au1 73.04(7) . 8_765
Cl1 Au1 Au1 106.780(17) . 8_765
Au1 Au1 Au1 160.192(7) 8_755 8_765
C1 O1 C6 118.0(2) . .
C3 C2 O2 109.7(2) . .
C3 C2 C1 130.3(3) . .
O2 C2 C1 120.0(2) . .
O1 C1 C2 112.2(2) . .
O1 C1 Au1 125.9(2) . .
C2 C1 Au1 121.9(2) . .
O1 C6 H6A 109.5 . .
O1 C6 H6B 109.5 . .
H6A C6 H6B 109.5 . .
O1 C6 H6C 109.5 . .
H6A C6 H6C 109.5 . .
H6B C6 H6C 109.5 . .
C5 O2 C2 105.7(2) . .
C2 C3 C4 106.5(3) . .
C2 C3 H3 126.7 . .
C4 C3 H3 126.7 . .
O2 C5 C4 111.4(3) . .
O2 C5 H5 124.3 . .
C4 C5 H5 124.3 . .
C5 C4 C3 106.7(3) . .
C5 C4 H4 126.6 . .
C3 C4 H4 126.6 . .

loop_
_geom_bond_atom_site_label_1
_geom_bond_atom_site_label_2
_geom_bond_distance
_geom_bond_site_symmetry_2
Au1 C1 1.974(3) .
Au1 Cl1 2.2943(7) .
Au1 Au1 3.30729(15) 8_755
Au1 Au1 3.30729(15) 8_765
O1 C1 1.308(3) .
O1 C6 1.447(3) .
C2 C3 1.371(4) .
C2 O2 1.381(3) .
C2 C1 1.422(4) .
C6 H6A 0.9800 .
C6 H6B 0.9800 .
C6 H6C 0.9800 .
O2 C5 1.352(3) .
C3 C4 1.399(4) .
C3 H3 0.9500 .
C5 C4 1.354(4) .
C5 H5 0.9500 .
C4 H4 0.9500 .

loop_
_geom_torsion_atom_site_label_1
_geom_torsion_atom_site_label_2
_geom_torsion_atom_site_label_3
_geom_torsion_atom_site_label_4
_geom_torsion
_geom_torsion_site_symmetry_1
C6 O1 C1 C2 178.5(2) .
C6 O1 C1 Au1 -2.1(3) .
C3 C2 C1 O1 -179.0(2) .
O2 C2 C1 O1 0.9(3) .
C3 C2 C1 Au1 1.5(4) .
O2 C2 C1 Au1 -178.64(16) .
Cl1 Au1 C1 O1 -165(3) .
Au1 Au1 C1 O1 77.5(2) 8_755
Au1 Au1 C1 O1 -83.7(2) 8_765
Cl1 Au1 C1 C2 14(4) .
Au1 Au1 C1 C2 -103.07(19) 8_755
Au1 Au1 C1 C2 95.71(19) 8_765
C3 C2 O2 C5 -0.8(3) .
C1 C2 O2 C5 179.3(2) .
O2 C2 C3 C4 0.8(3) .
C1 C2 C3 C4 -179.3(3) .
C2 O2 C5 C4 0.5(3) .
O2 C5 C4 C3 0.0(3) .
C2 C3 C4 C5 -0.5(3) .
